data_7034965
loop_
_publ_author_name
'Wang, Lianke'
'Zhou, Hongping'
'Wu, Jieying'
'Tian, Yupeng'

_publ_section_title
;
 Crystal structures of benzoxazolyl-copper(iii,ii,i) complexes and
 investigation of Cu(ii)-mediated aryl carbon-hydrogen bromination.
;
_journal_issue 21
_journal_name_full 'Dalton transactions (Cambridge, England : 2003)'
_journal_page_first 9921
_journal_page_last 9926
_journal_paper_doi 10.1039/c5dt01090j
_journal_volume 44
_journal_year 2015
_chemical_formula_moiety 'C13 H8 Br3 Cu N2 O'
_chemical_formula_sum 'C13 H8 Br3 Cu N2 O'
_chemical_formula_weight 511.48
_chemical_name_systematic
;
 ?
;
_space_group_IT_number 7
_symmetry_cell_setting monoclinic
_symmetry_space_group_name_Hall 'P -2yac'
_symmetry_space_group_name_H-M 'P 1 n 1'
_atom_sites_solution_hydrogens geom
_atom_sites_solution_primary direct
_atom_sites_solution_secondary difmap
_audit_creation_method SHELXL-97
_audit_update_record
;
2014-08-21 deposited with the CCDC.
2015-04-17 downloaded from the CCDC.
;
_cell_angle_alpha 90.000(5)
_cell_angle_beta 95.877(5)
_cell_angle_gamma 90.000(5)
_cell_formula_units_Z 2
_cell_length_a 4.043(5)
_cell_length_b 14.545(5)
_cell_length_c 12.082(5)
_cell_measurement_reflns_used 2597
_cell_measurement_temperature 296(2)
_cell_measurement_theta_max 26.50
_cell_measurement_theta_min 2.80
_cell_volume 706.8(10)
_computing_cell_refinement 'Bruker SMART'
_computing_data_collection 'Bruker APEX2'
_computing_data_reduction 'Bruker SAINT'
_computing_molecular_graphics 'Bruker SHELXTL'
_computing_publication_material 'Bruker SHELXTL'
_computing_structure_refinement 'SHELXL-97 (Sheldrick, 2008)'
_computing_structure_solution 'SHELXS-97 (Sheldrick, 2008)'
_diffrn_ambient_temperature 296(2)
_diffrn_measured_fraction_theta_full 0.998
_diffrn_measured_fraction_theta_max 0.998
_diffrn_measurement_device_type 'Bruker APEX-II CCD'
_diffrn_measurement_method '\f and \w scans'
_diffrn_radiation_monochromator graphite
_diffrn_radiation_source 'fine-focus sealed tube'
_diffrn_radiation_type MoK\a
_diffrn_radiation_wavelength 0.71069
_diffrn_reflns_av_R_equivalents 0.0212
_diffrn_reflns_av_sigmaI/netI 0.0397
_diffrn_reflns_limit_h_max 4
_diffrn_reflns_limit_h_min -4
_diffrn_reflns_limit_k_max 17
_diffrn_reflns_limit_k_min -15
_diffrn_reflns_limit_l_max 14
_diffrn_reflns_limit_l_min -14
_diffrn_reflns_number 4840
_diffrn_reflns_theta_full 24.98
_diffrn_reflns_theta_max 24.98
_diffrn_reflns_theta_min 2.20
_exptl_absorpt_coefficient_mu 10.019
_exptl_absorpt_correction_T_max 0.2274
_exptl_absorpt_correction_T_min 0.2065
_exptl_absorpt_correction_type multi-scan
_exptl_absorpt_process_details sadabs
_exptl_crystal_colour yellow
_exptl_crystal_density_diffrn 2.403
_exptl_crystal_density_method 'not measured'
_exptl_crystal_description needle
_exptl_crystal_F_000 484
_exptl_crystal_size_max 0.23
_exptl_crystal_size_mid 0.22
_exptl_crystal_size_min 0.21
_refine_diff_density_max 0.443
_refine_diff_density_min -0.416
_refine_diff_density_rms 0.071
_refine_ls_abs_structure_details 'Flack H D (1983), Acta Cryst. A39, 876-881'
_refine_ls_abs_structure_Flack 0.022(11)
_refine_ls_extinction_method none
_refine_ls_goodness_of_fit_ref 0.991
_refine_ls_hydrogen_treatment mixed
_refine_ls_matrix_type full
_refine_ls_number_parameters 178
_refine_ls_number_reflns 2349
_refine_ls_number_restraints 2
_refine_ls_restrained_S_all 0.990
_refine_ls_R_factor_all 0.0263
_refine_ls_R_factor_gt 0.0232
_refine_ls_shift/su_max 0.000
_refine_ls_shift/su_mean 0.000
_refine_ls_structure_factor_coef Fsqd
_refine_ls_weighting_details 'calc w=1/[\s^2^(Fo^2^)+(0.0178P)^2^+0.0000P] where P=(Fo^2^+2Fc^2^)/3'
_refine_ls_weighting_scheme calc
_refine_ls_wR_factor_gt 0.0481
_refine_ls_wR_factor_ref 0.0490
_reflns_number_gt 2192
_reflns_number_total 2349
_reflns_threshold_expression >2sigma(I)
_cod_data_source_file c5dt01090j2.cif
_cod_data_source_block 1
_cod_depositor_comments
;
The following automatic conversions were performed:

'_symmetry_cell_setting' value 'Monoclinic' changed to 'monoclinic'
according to
/usr/data/users/saulius/crontab/automatic-downloads/rss-feeds/RSC/lib/dictionaries/cif_core.dic
dictionary named 'cif_core.dic' version 2.4.2 from 2011-04-26.

Automatic conversion script
Id: cif_fix_values 3271 2015-04-21 07:52:19Z andrius 

 Adding full bibliography for 7034964--7034966.cif.
;
_cod_original_sg_symbol_H-M 'P n'
_cod_database_code 7034965

loop_
_symmetry_equiv_pos_as_xyz
'x, y, z'
'x+1/2, -y, z+1/2'

loop_
_atom_site_label
_atom_site_type_symbol
_atom_site_fract_x
_atom_site_fract_y
_atom_site_fract_z
_atom_site_U_iso_or_equiv
_atom_site_adp_type
_atom_site_occupancy
_atom_site_symmetry_multiplicity
_atom_site_calc_flag
_atom_site_refinement_flags
Br1 Br 0.34133(11) 0.20900(4) 0.80182(4) 0.04735(16) Uani 1 1 d .
Br2 Br 1.36964(10) 0.20276(3) 0.11285(4) 0.03666(13) Uani 1 1 d .
Br3 Br 1.43135(13) -0.00870(3) 0.50895(5) 0.04555(15) Uani 1 1 d .
C1 C 0.5918(11) 0.4124(3) 0.5700(4) 0.0305(11) Uani 1 1 d .
C2 C 0.4328(12) 0.4571(4) 0.6519(4) 0.0380(12) Uani 1 1 d .
H2 H 0.4174 0.4307 0.7213 0.046 Uiso 1 1 calc R
C3 C 0.2969(13) 0.5440(4) 0.6240(5) 0.0456(14) Uani 1 1 d .
H3 H 0.1853 0.5758 0.6757 0.055 Uiso 1 1 calc R
C4 C 0.3265(10) 0.5834(3) 0.5201(3) 0.0490(14) Uani 1 1 d .
H4 H 0.2450 0.6426 0.5062 0.059 Uiso 1 1 calc R
C5 C 0.4715(10) 0.5382(3) 0.4376(3) 0.0416(12) Uani 1 1 d R
H5 H 0.4848 0.5631 0.3673 0.050 Uiso 1 1 d R
C6 C 0.6053(12) 0.4529(3) 0.4682(4) 0.0339(12) Uani 1 1 d .
C7 C 0.8571(13) 0.3199(3) 0.4710(4) 0.0286(10) Uani 1 1 d .
C8 C 1.0364(11) 0.2475(3) 0.4221(4) 0.0283(10) Uani 1 1 d .
C9 C 1.1163(11) 0.2568(3) 0.3124(4) 0.0285(10) Uani 1 1 d .
H9 H 1.0596 0.3105 0.2731 0.034 Uiso 1 1 calc R
C10 C 1.2786(10) 0.1870(3) 0.2623(3) 0.0257(10) Uani 1 1 d .
C11 C 1.3732(10) 0.1054(3) 0.3172(4) 0.0251(9) Uani 1 1 d .
C12 C 1.2953(11) 0.0992(3) 0.4292(3) 0.0271(10) Uani 1 1 d .
C13 C 1.1313(10) 0.1665(3) 0.4795(4) 0.0269(10) Uani 1 1 d .
H13 H 1.0818 0.1587 0.5524 0.032 Uiso 1 1 calc R
Cu1 Cu 0.81492(16) 0.25026(4) 0.70617(5) 0.04166(17) Uani 1 1 d .
O1 O 0.7730(8) 0.39395(19) 0.4032(3) 0.0330(7) Uani 1 1 d .
N2 N 1.5323(11) 0.0375(3) 0.2683(3) 0.0407(11) Uani 1 1 d .
H2A H 1.5789 0.0437 0.2008 0.049 Uiso 1 1 calc R
H2B H 1.5873 -0.0120 0.3045 0.049 Uiso 1 1 calc R
N1 N 0.7516(9) 0.3269(3) 0.5690(3) 0.0280(8) Uani 1 1 d .

loop_
_atom_site_aniso_label
_atom_site_aniso_U_11
_atom_site_aniso_U_22
_atom_site_aniso_U_33
_atom_site_aniso_U_23
_atom_site_aniso_U_13
_atom_site_aniso_U_12
Br1 0.0349(3) 0.0669(4) 0.0406(3) 0.0138(3) 0.0056(2) -0.0006(3)
Br2 0.0490(3) 0.0325(3) 0.0302(2) 0.0006(2) 0.0122(2) -0.0022(2)
Br3 0.0524(3) 0.0380(3) 0.0479(3) 0.0169(3) 0.0131(2) 0.0132(3)
C1 0.026(3) 0.031(3) 0.034(2) -0.009(2) 0.002(2) -0.006(2)
C2 0.036(3) 0.044(3) 0.033(3) -0.009(2) 0.002(2) -0.001(2)
C3 0.034(3) 0.042(3) 0.062(4) -0.019(3) 0.012(3) -0.006(2)
C4 0.052(4) 0.028(3) 0.067(4) -0.010(3) 0.002(3) 0.003(3)
C5 0.046(3) 0.028(3) 0.051(3) 0.002(2) 0.006(2) 0.003(2)
C6 0.031(3) 0.028(3) 0.041(3) -0.007(2) 0.001(2) 0.001(2)
C7 0.026(2) 0.027(2) 0.034(3) 0.001(2) 0.0041(19) -0.004(2)
C8 0.029(3) 0.031(3) 0.025(2) -0.0054(19) -0.0001(19) -0.002(2)
C9 0.031(3) 0.016(2) 0.038(3) 0.003(2) 0.000(2) -0.003(2)
C10 0.025(3) 0.028(2) 0.025(2) -0.0039(19) 0.0063(18) -0.0070(19)
C11 0.022(2) 0.020(2) 0.033(2) -0.0028(18) 0.0021(18) -0.0001(18)
C12 0.024(3) 0.024(2) 0.033(3) 0.0068(18) -0.0012(19) -0.004(2)
C13 0.024(2) 0.029(3) 0.028(2) 0.0011(19) 0.0041(18) 0.001(2)
Cu1 0.0483(4) 0.0423(4) 0.0350(3) 0.0016(3) 0.0075(3) 0.0018(3)
O1 0.0420(18) 0.0238(17) 0.0338(17) -0.0006(14) 0.0075(14) 0.0071(16)
N2 0.054(3) 0.030(2) 0.040(2) 0.0017(19) 0.012(2) 0.011(2)
N1 0.026(2) 0.024(2) 0.034(2) -0.0053(17) 0.0045(15) -0.0044(16)

loop_
_atom_type_symbol
_atom_type_description
_atom_type_scat_dispersion_real
_atom_type_scat_dispersion_imag
_atom_type_scat_source
C C 0.0033 0.0016 'International Tables Vol C Tables 4.2.6.8 and 6.1.1.4'
H H 0.0000 0.0000 'International Tables Vol C Tables 4.2.6.8 and 6.1.1.4'
N N 0.0061 0.0033 'International Tables Vol C Tables 4.2.6.8 and 6.1.1.4'
O O 0.0106 0.0060 'International Tables Vol C Tables 4.2.6.8 and 6.1.1.4'
Cu Cu 0.3201 1.2651 'International Tables Vol C Tables 4.2.6.8 and 6.1.1.4'
Br Br -0.2901 2.4595 'International Tables Vol C Tables 4.2.6.8 and 6.1.1.4'

loop_
_geom_angle_atom_site_label_1
_geom_angle_atom_site_label_2
_geom_angle_atom_site_label_3
_geom_angle
_geom_angle_site_symmetry_1
_geom_angle_site_symmetry_3
Cu1 Br1 Cu1 114.64(7) 1_455 .
C6 C1 C2 120.1(4) . .
C6 C1 N1 108.2(4) . .
C2 C1 N1 131.7(5) . .
C1 C2 C3 116.5(5) . .
C1 C2 H2 121.8 . .
C3 C2 H2 121.8 . .
C4 C3 C2 121.2(5) . .
C4 C3 H3 119.4 . .
C2 C3 H3 119.4 . .
C5 C4 C3 122.5(3) . .
C5 C4 H4 118.7 . .
C3 C4 H4 118.7 . .
C4 C5 C6 114.7(2) . .
C4 C5 H5 123.0 . .
C6 C5 H5 122.3 . .
C1 C6 O1 108.0(4) . .
C1 C6 C5 124.9(4) . .
O1 C6 C5 127.0(4) . .
N1 C7 O1 113.3(4) . .
N1 C7 C8 131.0(4) . .
O1 C7 C8 115.7(4) . .
C13 C8 C9 118.2(4) . .
C13 C8 C7 122.4(4) . .
C9 C8 C7 119.4(4) . .
C10 C9 C8 120.5(4) . .
C10 C9 H9 119.7 . .
C8 C9 H9 119.7 . .
C9 C10 C11 122.5(4) . .
C9 C10 Br2 118.4(3) . .
C11 C10 Br2 119.1(3) . .
N2 C11 C10 122.3(4) . .
N2 C11 C12 122.2(4) . .
C10 C11 C12 115.5(4) . .
C13 C12 C11 123.0(4) . .
C13 C12 Br3 120.0(3) . .
C11 C12 Br3 117.1(3) . .
C12 C13 C8 120.4(4) . .
C12 C13 H13 119.8 . .
C8 C13 H13 119.8 . .
N1 Cu1 Br1 125.07(11) . 1_655
N1 Cu1 Br1 119.82(12) . .
Br1 Cu1 Br1 114.64(7) 1_655 .
C7 O1 C6 104.7(3) . .
C11 N2 H2A 120.0 . .
C11 N2 H2B 120.0 . .
H2A N2 H2B 120.0 . .
C7 N1 C1 105.7(4) . .
C7 N1 Cu1 133.3(3) . .
C1 N1 Cu1 120.6(3) . .

loop_
_geom_bond_atom_site_label_1
_geom_bond_atom_site_label_2
_geom_bond_distance
_geom_bond_site_symmetry_2
Br1 Cu1 2.392(2) 1_455
Br1 Cu1 2.411(2) .
Br2 C10 1.894(4) .
Br3 C12 1.893(4) .
C1 C6 1.370(6) .
C1 C2 1.394(6) .
C1 N1 1.403(6) .
C2 C3 1.406(7) .
C2 H2 0.9300 .
C3 C4 1.396(7) .
C3 H3 0.9300 .
C4 C5 1.3750 .
C4 H4 0.9300 .
C5 C6 1.388(6) .
C5 H5 0.9300 .
C6 O1 1.386(5) .
C7 N1 1.303(6) .
C7 O1 1.375(5) .
C7 C8 1.439(6) .
C8 C13 1.400(6) .
C8 C9 1.402(6) .
C9 C10 1.382(6) .
C9 H9 0.9300 .
C10 C11 1.394(6) .
C11 N2 1.348(6) .
C11 C12 1.424(6) .
C12 C13 1.360(6) .
C13 H13 0.9300 .
Cu1 N1 1.992(4) .
Cu1 Br1 2.392(2) 1_655
N2 H2A 0.8600 .
N2 H2B 0.8600 .

loop_
_geom_torsion_atom_site_label_1
_geom_torsion_atom_site_label_2
_geom_torsion_atom_site_label_3
_geom_torsion_atom_site_label_4
_geom_torsion
_geom_torsion_site_symmetry_1
_geom_torsion_site_symmetry_4
C6 C1 C2 C3 -0.9(7) . .
N1 C1 C2 C3 -179.9(5) . .
C1 C2 C3 C4 -1.1(7) . .
C2 C3 C4 C5 3.8(6) . .
C3 C4 C5 C6 -4.1(3) . .
C2 C1 C6 O1 -179.5(4) . .
N1 C1 C6 O1 -0.2(5) . .
C2 C1 C6 C5 0.4(7) . .
N1 C1 C6 C5 179.6(4) . .
C4 C5 C6 C1 2.0(5) . .
C4 C5 C6 O1 -178.1(3) . .
N1 C7 C8 C13 0.0(8) . .
O1 C7 C8 C13 -178.2(4) . .
N1 C7 C8 C9 179.0(5) . .
O1 C7 C8 C9 0.8(6) . .
C13 C8 C9 C10 1.2(6) . .
C7 C8 C9 C10 -177.9(4) . .
C8 C9 C10 C11 -0.7(7) . .
C8 C9 C10 Br2 178.5(3) . .
C9 C10 C11 N2 -179.8(4) . .
Br2 C10 C11 N2 1.0(6) . .
C9 C10 C11 C12 -0.8(6) . .
Br2 C10 C11 C12 -180.0(3) . .
N2 C11 C12 C13 -179.2(4) . .
C10 C11 C12 C13 1.8(6) . .
N2 C11 C12 Br3 1.0(6) . .
C10 C11 C12 Br3 -178.0(3) . .
C11 C12 C13 C8 -1.4(7) . .
Br3 C12 C13 C8 178.5(3) . .
C9 C8 C13 C12 -0.2(6) . .
C7 C8 C13 C12 178.8(4) . .
Cu1 Br1 Cu1 N1 7.49(14) 1_455 .
Cu1 Br1 Cu1 Br1 180.0 1_455 1_655
N1 C7 O1 C6 1.5(5) . .
C8 C7 O1 C6 179.9(4) . .
C1 C6 O1 C7 -0.7(5) . .
C5 C6 O1 C7 179.5(4) . .
O1 C7 N1 C1 -1.6(5) . .
C8 C7 N1 C1 -179.8(5) . .
O1 C7 N1 Cu1 -174.9(3) . .
C8 C7 N1 Cu1 7.0(8) . .
C6 C1 N1 C7 1.1(5) . .
C2 C1 N1 C7 -179.8(5) . .
C6 C1 N1 Cu1 175.4(3) . .
C2 C1 N1 Cu1 -5.5(7) . .
Br1 Cu1 N1 C7 56.0(5) 1_655 .
Br1 Cu1 N1 C7 -132.3(4) . .
Br1 Cu1 N1 C1 -116.4(3) 1_655 .
Br1 Cu1 N1 C1 55.2(3) . .
